data_7012886
loop_
_publ_author_name
'Haftbaradaran, Farzad'
'Draper, Neil D.'
'Leznoff, Daniel B.'
'Williams, Vance E.'

_publ_section_title
;
 Strained silver(i) coordination polymers of 1,4-diazatriphenylene
;
_journal_issue 11
_journal_name_full 'Dalton Transactions'
_journal_page_first 2105
_journal_paper_doi 10.1039/b302264a
_journal_year 2003
_chemical_compound_source
;
?
;
_chemical_formula_moiety ' C16 H10 Ag1 B1 F4 N2 '
_chemical_formula_sum 'C16 H10 Ag B F4 N2'
_chemical_formula_weight 424.942
_chemical_name_systematic
;                                                                               
?                                                                               
;
_space_group_IT_number 33
_symmetry_cell_setting orthorhombic
_symmetry_space_group_name_Hall 'P 2c -2ab'
_symmetry_space_group_name_H-M 'P b n 21'
_atom_sites_solution_hydrogens geom
_atom_sites_solution_primary direct
_audit_creation_date 03-17-04
_audit_creation_method CRYSTALS_ver_12-03-99
_cell_angle_alpha 90
_cell_angle_beta 90
_cell_angle_gamma 90
_cell_formula_units_Z 4
_cell_length_a 5.7422(5)
_cell_length_b 13.686(1)
_cell_length_c 18.320(2)
_cell_measurement_reflns_used 72
_cell_measurement_temperature 293
_cell_measurement_theta_max 18
_cell_measurement_theta_min 16
_cell_volume 1439.7(2)
_computing_cell_refinement 'NRC DIFRAC'
_computing_data_collection 'NRC DIFRAC'
_computing_data_reduction 'NRCVAX DATRD2'
_computing_molecular_graphics
; 
CAMERON (Watkin et al 1996) 
;
_computing_publication_material
; 
CRYSTALS (Watkin et al 2001) 
;
_computing_structure_refinement
; 
CRYSTALS (Watkin et al 2001) 
;
_computing_structure_solution 'SIR 92'
_diffrn_ambient_temperature 293
_diffrn_measured_fraction_theta_max 1.000
_diffrn_measurement_device_type
; 
Enraf-Nonius CAD4 
;
_diffrn_measurement_method \w/2\q
_diffrn_radiation_monochromator graphite
_diffrn_radiation_type 'Mo K\a'
_diffrn_radiation_wavelength 0.70930
_diffrn_reflns_av_R_equivalents 0.00
_diffrn_reflns_limit_h_max 7
_diffrn_reflns_limit_h_min 0
_diffrn_reflns_limit_k_max 16
_diffrn_reflns_limit_k_min -4
_diffrn_reflns_limit_l_max 22
_diffrn_reflns_limit_l_min -22
_diffrn_reflns_number 1784
_diffrn_reflns_theta_max 25.99
_diffrn_reflns_theta_min 2.22
_diffrn_standards_decay_% 0.37
_diffrn_standards_interval_count 11
_diffrn_standards_interval_time 200
_diffrn_standards_number 2
_exptl_absorpt_coefficient_mu 14.30
_exptl_absorpt_correction_T_max 0.8765
_exptl_absorpt_correction_T_min 0.6800
_exptl_absorpt_correction_type psi-scan
_exptl_crystal_colour ' yellow-orange '
_exptl_crystal_density_diffrn 1.960
_exptl_crystal_description ' plate '
_exptl_crystal_F_000 827.941
_exptl_crystal_size_max 0.14
_exptl_crystal_size_mid 0.14
_exptl_crystal_size_min 0.04
_refine_diff_density_max 1.07
_refine_diff_density_min -0.75
_refine_ls_abs_structure_details 'Flack, 0 Friedel-pairs'
_refine_ls_abs_structure_Flack 0.00(12)
_refine_ls_extinction_method None
_refine_ls_goodness_of_fit_ref 2.1636
_refine_ls_hydrogen_treatment noref
_refine_ls_matrix_type full
_refine_ls_number_parameters 139
_refine_ls_number_reflns 1185
_refine_ls_R_factor_gt 0.0416
_refine_ls_shift/su_max 0.000737
_refine_ls_structure_factor_coef F
_refine_ls_weighting_details
;
w = 1/(.150E-01*F +0.00 *\s^2^(F ) + 0.00 ) 
;
_refine_ls_weighting_scheme calc
_refine_ls_wR_factor_ref 0.0495
_reflns_limit_h_max 7
_reflns_limit_h_min 0
_reflns_limit_k_max 16
_reflns_limit_k_min 0
_reflns_limit_l_max 22
_reflns_limit_l_min -22
_reflns_number_gt 1185
_reflns_number_total 1510
_reflns_threshold_expression >2.50\s(I)
_cod_data_source_file b302264a.txt
_cod_data_source_block CRYSTALS_cif_1
_cod_original_cell_volume 1439.7
_cod_original_sg_symbol_H-M 'P b n 21 '
_cod_original_formula_sum ' C16 H10 Ag1 B1 F4 N2 '
_cod_database_code 7012886

loop_
_symmetry_equiv_pos_as_xyz
x,y,z
-x+1/2,y+1/2,z
x+1/2,-y+1/2,z+1/2
-x,-y,z+1/2

loop_
_atom_site_label
_atom_site_type_symbol
_atom_site_fract_x
_atom_site_fract_y
_atom_site_fract_z
_atom_site_U_iso_or_equiv
_atom_site_occupancy
_atom_site_adp_type
AG1 AG 0.07081(13) 0.19539(4) 0.70016(15) 0.0451 1.0000 Uani
F1 F 0.7838(16) 0.1691(7) 0.5898(5) 0.0866 1.0000 Uani
F2 F 0.3896(15) 0.1735(6) 0.5827(5) 0.0796 1.0000 Uani
F3 F 0.5651(14) 0.1602(6) 0.6922(7) 0.0857 1.0000 Uani
F4 F 0.5736(15) 0.0348(5) 0.6137(5) 0.0785 1.0000 Uani
B1 B 0.582(3) 0.134(1) 0.6168(8) 0.0536 1.0000 Uani
N1 N 0.1128(15) 0.0320(5) 0.7149(6) 0.0463 1.0000 Uani
N2 N 0.3518(13) -0.1431(4) 0.7000(9) 0.0398 1.0000 Uani
C1 C 0.088(2) -0.0248(8) 0.6575(6) 0.045(2) 1.0000 Uiso
C2 C 0.1972(19) -0.1133(7) 0.6535(5) 0.041(2) 1.0000 Uiso
C3 C 0.2496(17) -0.0015(7) 0.7700(5) 0.034(2) 1.0000 Uiso
C4 C 0.3905(15) -0.0835(7) 0.7616(5) 0.031(2) 1.0000 Uiso
C5 C 0.2492(19) 0.0493(7) 0.8400(5) 0.038(2) 1.0000 Uiso
C6 C 0.077(2) 0.1179(7) 0.8570(5) 0.044(2) 1.0000 Uiso
C7 C 0.068(2) 0.1634(9) 0.9236(6) 0.054(3) 1.0000 Uiso
C8 C 0.234(2) 0.1428(9) 0.9733(6) 0.060(3) 1.0000 Uiso
C9 C 0.403(2) 0.0730(8) 0.9611(6) 0.051(3) 1.0000 Uiso
C10 C 0.4141(19) 0.0239(7) 0.8926(5) 0.041(2) 1.0000 Uiso
C11 C 0.5883(19) -0.0511(7) 0.8779(5) 0.037(2) 1.0000 Uiso
C12 C 0.765(2) -0.0744(8) 0.9264(6) 0.047(2) 1.0000 Uiso
C13 C 0.928(2) -0.1440(8) 0.9117(6) 0.051(3) 1.0000 Uiso
C14 C 0.924(2) -0.1926(8) 0.8442(6) 0.050(3) 1.0000 Uiso
C15 C 0.7543(19) -0.1730(7) 0.7962(5) 0.042(2) 1.0000 Uiso
C16 C 0.5760(17) -0.1053(7) 0.8116(5) 0.036(2) 1.0000 Uiso
H1 H -0.007(2) -0.0039(8) 0.6180(6) 0.04(1) 1.0000 Uiso
H2 H 0.1572(19) -0.1556(7) 0.6144(5) 0.04(1) 1.0000 Uiso
H6 H -0.037(2) 0.1333(7) 0.8214(5) 0.04(1) 1.0000 Uiso
H7 H -0.052(2) 0.2089(9) 0.9343(6) 0.06(1) 1.0000 Uiso
H8 H 0.233(2) 0.1771(9) 1.0184(6) 0.06(1) 1.0000 Uiso
H9 H 0.512(2) 0.0578(8) 0.9984(6) 0.05(1) 1.0000 Uiso
H12 H 0.772(2) -0.0407(8) 0.9717(6) 0.05(1) 1.0000 Uiso
H13 H 1.044(2) -0.1595(8) 0.9469(6) 0.05(1) 1.0000 Uiso
H14 H 1.041(2) -0.2391(8) 0.8326(6) 0.05(1) 1.0000 Uiso
H15 H 0.7542(19) -0.2057(7) 0.7505(5) 0.04(1) 1.0000 Uiso

loop_
_atom_site_aniso_label
_atom_site_aniso_U_11
_atom_site_aniso_U_22
_atom_site_aniso_U_33
_atom_site_aniso_U_23
_atom_site_aniso_U_13
_atom_site_aniso_U_12
Ag1 0.0605(4) 0.0197(3) 0.0551(4) -0.0001(6) -0.003(1) 0.0002(3)
F1 0.073(6) 0.106(6) 0.080(5) 0.038(5) 0.004(5) -0.020(5)
F2 0.082(6) 0.073(5) 0.083(5) -0.011(4) -0.032(5) 0.021(4)
F3 0.081(5) 0.093(5) 0.083(7) -0.046(6) 0.004(7) -0.023(4)
F4 0.079(5) 0.049(4) 0.107(6) -0.014(4) 0.004(5) -0.003(4)
B1 0.056(8) 0.054(7) 0.051(7) -0.008(6) -0.008(8) -0.003(8)
N1 0.049(5) 0.023(3) 0.067(9) -0.003(4) 0.002(5) -0.002(3)
N2 0.054(4) 0.023(3) 0.042(3) -0.009(7) 0.006(8) 0.005(3)

loop_
_atom_type_symbol
_atom_type_scat_dispersion_real
_atom_type_scat_dispersion_imag
_atom_type_scat_Cromer_Mann_a1
_atom_type_scat_Cromer_Mann_b1
_atom_type_scat_Cromer_Mann_a2
_atom_type_scat_Cromer_Mann_b2
_atom_type_scat_Cromer_Mann_a3
_atom_type_scat_Cromer_Mann_b3
_atom_type_scat_Cromer_Mann_a4
_atom_type_scat_Cromer_Mann_b4
_atom_type_scat_Cromer_Mann_c
_atom_type_scat_source
'Ag  ' -1.0850 1.1010 19.2808 0.6446 16.6885 7.4726 4.8045 24.6605 1.0463 99.8157 5.1790 International_Tables_Vol_IV_Table_2.2B
'F   ' 0.0140 0.0100 3.5392 10.2825 2.6412 4.2944 1.5170 0.2615 1.0243 26.1476 0.2776 International_Tables_Vol_IV_Table_2.2B
'B   ' 0.0000 0.0010 2.0545 23.2185 1.3326 1.0210 1.0979 60.3499 0.7068 0.1403 -0.1932 International_Tables_Vol_IV_Table_2.2B
'N   ' 0.0040 0.0030 12.2126 0.0057 3.1322 9.8933 2.0125 28.9975 1.1663 0.5826 -11.5290 International_Tables_Vol_IV_Table_2.2B
'C   ' 0.0020 0.0020 2.3100 20.8439 1.0200 10.2075 1.5886 0.5687 0.8650 51.6512 0.2156 International_Tables_Vol_IV_Table_2.2B
'H   ' 0.0000 0.0000 0.4930 10.5109 0.3229 26.1257 0.1402 3.1424 0.0408 57.7998 0.0030 International_Tables_Vol_IV_Table_2.2B

loop_
_geom_angle_atom_site_label_1
_geom_angle_site_symmetry_1
_geom_angle_atom_site_label_2
_geom_angle_site_symmetry_2
_geom_angle_atom_site_label_3
_geom_angle_site_symmetry_3
_geom_angle
_geom_angle_publ_flag
F1 1_455 Ag1 . F2 . 78.9(3) yes
F1 1_455 Ag1 . F3 1_455 47.4(3) yes
F2 . Ag1 . F3 1_455 125.5(3) yes
F1 1_455 Ag1 . F3 . 123.7(3) yes
F2 . Ag1 . F3 . 46.3(3) yes
F3 1_455 Ag1 . F3 . 160.1(3) yes
F1 1_455 Ag1 . N1 . 91.3(3) yes
F2 . Ag1 . N1 . 85.3(3) yes
F3 1_455 Ag1 . N1 . 87.1(3) yes
F3 . Ag1 . N1 . 74.7(3) yes
F1 1_455 Ag1 . N2 2_555 104.8(4) yes
F2 . Ag1 . N2 2_555 88.6(4) yes
F3 1_455 Ag1 . N2 2_555 110.8(2) yes
F3 . Ag1 . N2 2_555 88.3(2) yes
N1 . Ag1 . N2 2_555 161.3(3) yes
Ag1 1_655 F1 . B1 . 107.7(7) yes
Ag1 . F2 . B1 . 102.4(8) yes
Ag1 . F3 . Ag1 1_655 160.1(3) yes
Ag1 . F3 . B1 . 99.1(8) yes
Ag1 1_655 F3 . B1 . 91.2(8) yes
F1 . B1 . F2 . 112.6(12) yes
F1 . B1 . F3 . 109.0(11) yes
F2 . B1 . F3 . 106.6(12) yes
F1 . B1 . F4 . 111.7(13) yes
F2 . B1 . F4 . 110.0(11) yes
F3 . B1 . F4 . 106.7(12) yes
Ag1 . N1 . C1 . 118.5(8) yes
Ag1 . N1 . C3 . 118.9(6) yes
C1 . N1 . C3 . 117.2(8) yes
Ag1 2_545 N2 . C2 . 116.4(7) yes
Ag1 2_545 N2 . C4 . 122.3(9) yes
C2 . N2 . C4 . 116.8(7) yes
N1 . C1 . C2 . 121.1(10) yes
N1 . C1 . H1 . 119.5(6) no
C2 . C1 . H1 . 119.5(6) no
N2 . C2 . C1 . 124.0(10) yes
N2 . C2 . H2 . 118.0(6) no
C1 . C2 . H2 . 118.0(6) no
N1 . C3 . C4 . 121.8(8) yes
N1 . C3 . C5 . 119.4(8) yes
C4 . C3 . C5 . 118.8(8) yes
N2 . C4 . C3 . 117.6(8) yes
N2 . C4 . C16 . 120.5(8) yes
C3 . C4 . C16 . 121.9(8) yes
C3 . C5 . C6 . 121.2(9) yes
C3 . C5 . C10 . 119.1(9) yes
C6 . C5 . C10 . 119.6(9) yes
C5 . C6 . C7 . 122.0(11) yes
C5 . C6 . H6 . 119.0(6) no
C7 . C6 . H6 . 119.0(8) no
C6 . C7 . C8 . 118.8(12) yes
C6 . C7 . H7 . 120.6(8) no
C8 . C7 . H7 . 120.6(8) no
C7 . C8 . C9 . 122.1(12) yes
C7 . C8 . H8 . 118.8(8) no
C9 . C8 . H8 . 119.0(7) no
C8 . C9 . C10 . 120.1(11) yes
C8 . C9 . H9 . 119.9(7) no
C10 . C9 . H9 . 120.0(6) no
C5 . C10 . C9 . 117.3(9) yes
C5 . C10 . C11 . 120.9(9) yes
C9 . C10 . C11 . 121.8(9) yes
C10 . C11 . C12 . 123.1(9) yes
C10 . C11 . C16 . 119.4(9) yes
C12 . C11 . C16 . 117.6(9) yes
C11 . C12 . C13 . 122.5(10) yes
C11 . C12 . H12 . 118.7(6) no
C13 . C12 . H12 . 118.8(7) no
C12 . C13 . C14 . 119.6(12) yes
C12 . C13 . H13 . 120.2(7) no
C14 . C13 . H13 . 120.2(8) no
C13 . C14 . C15 . 119.6(11) yes
C13 . C14 . H14 . 120.2(8) no
C15 . C14 . H14 . 120.1(6) no
C14 . C15 . C16 . 122.0(10) yes
C14 . C15 . H15 . 119.0(6) no
C16 . C15 . H15 . 119.0(6) no
C4 . C16 . C11 . 118.2(8) yes
C4 . C16 . C15 . 123.2(9) yes
C11 . C16 . C15 . 118.5(9) yes

loop_
_geom_bond_atom_site_label_1
_geom_bond_site_symmetry_1
_geom_bond_atom_site_label_2
_geom_bond_site_symmetry_2
_geom_bond_distance
_geom_bond_publ_flag
Ag1 . F1 1_455 2.633(9) yes
Ag1 . F2 . 2.841(9) yes
Ag1 . F3 1_455 2.947(8) yes
Ag1 . F3 . 2.882(8) yes
Ag1 . N1 . 2.265(8) yes
Ag1 . N2 2_555 2.255(6) yes
F1 . B1 . 1.347(17) yes
F2 . B1 . 1.380(17) yes
F3 . B1 . 1.430(19) yes
F4 . B1 . 1.361(16) yes
N1 . C1 . 1.316(15) yes
N1 . C3 . 1.359(13) yes
N2 . C2 . 1.295(16) yes
N2 . C4 . 1.410(16) yes
C1 . C2 . 1.365(15) yes
C1 . H1 . 0.950 no
C2 . H2 . 0.950 no
C3 . C4 . 1.393(13) yes
C3 . C5 . 1.459(12) yes
C4 . C16 . 1.436(13) yes
C5 . C6 . 1.398(14) yes
C5 . C10 . 1.396(14) yes
C6 . C7 . 1.370(16) yes
C6 . H6 . 0.950 no
C7 . C8 . 1.346(17) yes
C7 . H7 . 0.950 no
C8 . C9 . 1.379(17) yes
C8 . H8 . 0.950 no
C9 . C10 . 1.426(14) yes
C9 . H9 . 0.950 no
C10 . C11 . 1.458(14) yes
C11 . C12 . 1.387(15) yes
C11 . C16 . 1.425(13) yes
C12 . C13 . 1.362(16) yes
C12 . H12 . 0.950 no
C13 . C14 . 1.405(16) yes
C13 . H13 . 0.950 no
C14 . C15 . 1.340(15) yes
C14 . H14 . 0.950 no
C15 . C16 . 1.409(14) yes
C15 . H15 . 0.950 no
